data_4122109
loop_
_publ_author_name
'Tan, Gengwen'
'Szilv\'asi, Tibor'
'Inoue, Shigeyoshi'
'Blom, Burgert'
'Driess, Matthias'

_publ_section_title
;
 An elusive hydridoaluminum(i) complex for facile C-h and C-o bond
 activation of ethers and access to its isolable hydridogallium(i)
 analogue: syntheses, structures, and theoretical studies.
;
_journal_issue 27
_journal_name_full 'Journal of the American Chemical Society'
_journal_page_first 9732
_journal_page_last 9742
_journal_paper_doi 10.1021/ja504448v
_journal_volume 136
_journal_year 2014
_chemical_formula_sum 'C63 H82 Al3 Br9 Cl2 N8'
_chemical_formula_weight 1822.40
_chemical_name_systematic
; 
 ? 
;
_space_group_IT_number 14
_symmetry_cell_setting monoclinic
_symmetry_space_group_name_Hall '-P 2ybc'
_symmetry_space_group_name_H-M 'P 1 21/c 1'
_atom_sites_solution_hydrogens geom
_atom_sites_solution_primary direct
_atom_sites_solution_secondary difmap
_audit_creation_method
;
CrysAlisPro, Agilent Technologies,
Version 1.171.36.28 (release 01-02-2013 CrysAlis171 .NET)
(compiled Feb  1 2013,16:14:44)
;
_cell_angle_alpha 90.00
_cell_angle_beta 110.7410(10)
_cell_angle_gamma 90.00
_cell_formula_units_Z 4
_cell_length_a 13.5202(2)
_cell_length_b 35.6701(4)
_cell_length_c 17.4181(2)
_cell_measurement_reflns_used 14621
_cell_measurement_temperature 150(2)
_cell_measurement_theta_max 73.7550
_cell_measurement_theta_min 3.4780
_cell_volume 7855.76(18)
_computing_cell_refinement
;
CrysAlisPro, Agilent Technologies,
Version 1.171.36.28 (release 01-02-2013 CrysAlis171 .NET)
(compiled Feb  1 2013,16:14:44)
;
_computing_data_collection
;
CrysAlisPro, Agilent Technologies,
Version 1.171.36.28 (release 01-02-2013 CrysAlis171 .NET)
(compiled Feb  1 2013,16:14:44)
;
_computing_data_reduction
;
CrysAlisPro, Agilent Technologies,
Version 1.171.36.28 (release 01-02-2013 CrysAlis171 .NET)
(compiled Feb  1 2013,16:14:44)
;
_computing_publication_material 'Bruker SHELXTL'
_computing_structure_refinement 'SHELXL-97 (Sheldrick, 1997)'
_computing_structure_solution 'SHELXS-97 (Sheldrick, 1990)'
_diffrn_ambient_temperature 150(2)
_diffrn_detector_area_resol_mean 5.2717
_diffrn_measured_fraction_theta_full 0.999
_diffrn_measured_fraction_theta_max 0.999
_diffrn_measurement_device_type 'SuperNova, Single source at offset, Atlas'
_diffrn_measurement_method \w
_diffrn_radiation_monochromator mirror
_diffrn_radiation_source 'SuperNova (Cu) X-ray Source'
_diffrn_radiation_type CuK\a
_diffrn_radiation_wavelength 1.54178
_diffrn_reflns_av_R_equivalents 0.0350
_diffrn_reflns_av_sigmaI/netI 0.0430
_diffrn_reflns_limit_h_max 15
_diffrn_reflns_limit_h_min -16
_diffrn_reflns_limit_k_max 40
_diffrn_reflns_limit_k_min -42
_diffrn_reflns_limit_l_max 20
_diffrn_reflns_limit_l_min -20
_diffrn_reflns_number 31929
_diffrn_reflns_theta_full 67.50
_diffrn_reflns_theta_max 67.50
_diffrn_reflns_theta_min 2.98
_diffrn_standards_number 34322
_exptl_absorpt_coefficient_mu 6.744
_exptl_absorpt_correction_T_max 0.7164
_exptl_absorpt_correction_T_min 0.2076
_exptl_absorpt_correction_type multi-scan
_exptl_absorpt_process_details
;
CrysAlisPro, Agilent Technologies,
Version 1.171.36.28 (release 01-02-2013 CrysAlis171 .NET)
(compiled Feb  1 2013,16:14:44)
Empirical absorption correction using spherical harmonics,
 implemented in SCALE3 ABSPACK scaling algorithm.
;
_exptl_crystal_colour colorless
_exptl_crystal_density_diffrn 1.541
_exptl_crystal_density_method 'not measured'
_exptl_crystal_description rod
_exptl_crystal_F_000 3616
_exptl_crystal_size_max 0.34
_exptl_crystal_size_mid 0.12
_exptl_crystal_size_min 0.05
_refine_diff_density_max 0.858
_refine_diff_density_min -0.842
_refine_diff_density_rms 0.095
_refine_ls_extinction_method none
_refine_ls_goodness_of_fit_ref 1.173
_refine_ls_hydrogen_treatment constr
_refine_ls_matrix_type full
_refine_ls_number_parameters 815
_refine_ls_number_reflns 14155
_refine_ls_number_restraints 84
_refine_ls_restrained_S_all 1.170
_refine_ls_R_factor_all 0.0595
_refine_ls_R_factor_gt 0.0513
_refine_ls_shift/su_max 0.003
_refine_ls_shift/su_mean 0.000
_refine_ls_structure_factor_coef Fsqd
_refine_ls_weighting_details 'calc w=1/[\s^2^(Fo^2^)+(0.0256P)^2^+27.3604P] where P=(Fo^2^+2Fc^2^)/3'
_refine_ls_weighting_scheme calc
_refine_ls_wR_factor_gt 0.1150
_refine_ls_wR_factor_ref 0.1213
_reflns_number_gt 12428
_reflns_number_total 14155
_reflns_threshold_expression >2sigma(I)
_cod_data_source_file ja504448v_si_002.cif
_cod_data_source_block compound2
_cod_depositor_comments
;
The following automatic conversions were performed:

'_symmetry_cell_setting' value 'Monoclinic' changed to 'monoclinic'
according to
/usr/data/users/saulius/crontab/automatic-downloads/rss-feeds/ACS/lib/dictionaries/cif_core.dic
dictionary named 'cif_core.dic' version 2.4.2 from 2011-04-26.

Automatic conversion script
Id: cif_fix_values 2281 2013-09-26 08:29:07Z andrius 

 Adding full bibliography for 4122109--4122114.cif.
;
_cod_original_cell_volume 7855.76(17)
_cod_original_sg_symbol_H-M P2(1)/c
_cod_database_code 4122109

loop_
_symmetry_equiv_pos_as_xyz
'x, y, z'
'-x, y+1/2, -z+1/2'
'-x, -y, -z'
'x, -y-1/2, z-1/2'

loop_
_atom_site_label
_atom_site_type_symbol
_atom_site_fract_x
_atom_site_fract_y
_atom_site_fract_z
_atom_site_U_iso_or_equiv
_atom_site_adp_type
_atom_site_occupancy
_atom_site_symmetry_multiplicity
_atom_site_calc_flag
_atom_site_refinement_flags
_atom_site_disorder_assembly
_atom_site_disorder_group
Al1 Al 0.19799(11) 0.90179(4) 0.20839(9) 0.0284(3) Uani 1 1 d . . .
Al2 Al 0.76564(12) 0.77556(4) 0.80047(9) 0.0308(3) Uani 1 1 d . . .
Al3 Al 0.27719(12) 0.92528(4) 0.81479(10) 0.0340(3) Uani 1 1 d . . .
Br6 Br 0.19140(5) 0.931480(17) 0.90711(4) 0.04121(14) Uani 1 1 d . . .
Br1 Br 0.11416(5) 0.857020(15) 0.11543(4) 0.04095(14) Uani 1 1 d . . .
Br2 Br 0.28068(5) 0.877598(18) 0.33501(4) 0.04583(15) Uani 1 1 d . . .
Br7 Br 0.28184(5) 0.862335(17) 0.78799(4) 0.04625(16) Uani 1 1 d . . .
Br5 Br 0.18810(5) 0.957251(19) 0.69678(4) 0.04820(16) Uani 1 1 d . . .
Br8 Br 0.44664(5) 0.948215(18) 0.87052(5) 0.05511(18) Uani 1 1 d . . .
Br3 Br 0.69856(5) 0.75598(2) 0.66940(4) 0.05713(19) Uani 1 1 d . . .
Br4 Br 0.80158(6) 0.729210(19) 0.89613(5) 0.0640(2) Uani 1 1 d . . .
Br9 Br 0.12703(4) 0.063611(14) 0.01889(3) 0.03449(13) Uani 1 1 d . . .
N1 N 0.0374(3) 0.95849(13) 0.2405(3) 0.0331(9) Uani 1 1 d . . .
N2 N 0.0952(3) 0.97267(11) 0.1453(2) 0.0236(8) Uani 1 1 d . . .
N3 N 0.2521(3) 0.96067(10) 0.1145(2) 0.0229(8) Uani 1 1 d . . .
N4 N 0.3980(3) 0.93241(11) 0.1766(2) 0.0256(8) Uani 1 1 d . . .
N5 N 0.5812(3) 0.82546(12) 0.8078(3) 0.0318(9) Uani 1 1 d . . .
N6 N 0.7343(3) 0.84051(11) 0.8909(3) 0.0294(9) Uani 1 1 d . . .
N7 N 0.9105(3) 0.83469(11) 0.8897(2) 0.0285(9) Uani 1 1 d . . .
N8 N 0.9756(3) 0.81208(12) 0.8036(3) 0.0313(9) Uani 1 1 d . . .
C1 C -0.0028(4) 0.99274(16) 0.2119(3) 0.0394(13) Uani 1 1 d . . .
H1 H -0.0482 1.0074 0.2309 0.047 Uiso 1 1 calc R . .
C2 C 0.0337(4) 1.00219(15) 0.1516(3) 0.0334(11) Uani 1 1 d . . .
H2 H 0.0197 1.0246 0.1202 0.040 Uiso 1 1 calc R . .
C3 C 0.0986(4) 0.94547(14) 0.1995(3) 0.0278(10) Uani 1 1 d . . .
C4 C 0.1386(4) 0.96861(14) 0.0803(3) 0.0266(10) Uani 1 1 d . . .
H4A H 0.1264 0.9920 0.0477 0.032 Uiso 1 1 calc R . .
H4B H 0.1018 0.9479 0.0433 0.032 Uiso 1 1 calc R . .
C5 C 0.3284(4) 0.97951(13) 0.0951(3) 0.0287(10) Uani 1 1 d . . .
H5 H 0.3184 1.0010 0.0609 0.034 Uiso 1 1 calc R . .
C6 C 0.4200(4) 0.96180(14) 0.1338(3) 0.0314(11) Uani 1 1 d . . .
H6 H 0.4873 0.9683 0.1320 0.038 Uiso 1 1 calc R . .
C7 C 0.2936(4) 0.93138(12) 0.1645(3) 0.0256(10) Uani 1 1 d . . .
C8 C 0.4765(4) 0.90549(13) 0.2241(3) 0.0289(10) Uani 1 1 d . . .
C9 C 0.5376(4) 0.91478(16) 0.3058(3) 0.0365(12) Uani 1 1 d . . .
C10 C 0.6145(5) 0.88917(19) 0.3481(4) 0.0505(16) Uani 1 1 d . . .
H10 H 0.6573 0.8941 0.4036 0.061 Uiso 1 1 calc R . .
C11 C 0.6302(5) 0.85687(19) 0.3115(4) 0.0538(17) Uani 1 1 d . . .
H11 H 0.6842 0.8400 0.3418 0.065 Uiso 1 1 calc R . .
C12 C 0.5683(5) 0.84836(17) 0.2307(5) 0.0523(17) Uani 1 1 d . . .
H12 H 0.5799 0.8257 0.2067 0.063 Uiso 1 1 calc R . .
C13 C 0.4900(4) 0.87280(15) 0.1852(4) 0.0376(12) Uani 1 1 d . . .
C14 C 0.4247(5) 0.86415(16) 0.0965(4) 0.0489(15) Uani 1 1 d . . .
H14 H 0.3641 0.8821 0.0786 0.059 Uiso 1 1 calc R . .
C15 C 0.3792(6) 0.8247(2) 0.0851(5) 0.067(2) Uani 1 1 d . . .
H15A H 0.4370 0.8064 0.0984 0.101 Uiso 1 1 calc R . .
H15B H 0.3322 0.8213 0.0280 0.101 Uiso 1 1 calc R . .
H15C H 0.3392 0.8209 0.1217 0.101 Uiso 1 1 calc R . .
C16 C 0.4912(6) 0.8708(2) 0.0426(5) 0.0627(19) Uani 1 1 d . . .
H16A H 0.5152 0.8969 0.0480 0.094 Uiso 1 1 calc R . .
H16B H 0.4483 0.8656 -0.0149 0.094 Uiso 1 1 calc R . .
H16C H 0.5527 0.8541 0.0600 0.094 Uiso 1 1 calc R . .
C17 C 0.0115(5) 0.93782(18) 0.3025(3) 0.0418(13) Uani 1 1 d . . .
C18 C 0.0705(5) 0.9455(2) 0.3854(3) 0.0483(15) Uani 1 1 d . . .
C19 C 0.0408(6) 0.9265(3) 0.4435(4) 0.071(2) Uani 1 1 d . . .
H19 H 0.0790 0.9305 0.5002 0.085 Uiso 1 1 calc R . .
C20 C -0.0425(7) 0.9021(3) 0.4202(5) 0.092(3) Uani 1 1 d . . .
H20 H -0.0615 0.8895 0.4611 0.110 Uiso 1 1 calc R . .
C21 C -0.0992(7) 0.8956(3) 0.3390(4) 0.087(3) Uani 1 1 d . . .
H21 H -0.1569 0.8785 0.3241 0.104 Uiso 1 1 calc R . .
C22 C -0.0730(6) 0.9136(2) 0.2786(4) 0.0584(19) Uani 1 1 d . . .
C23 C -0.1431(5) 0.9084(2) 0.1876(4) 0.061(2) Uani 1 1 d . . .
H23 H -0.1044 0.9191 0.1533 0.074 Uiso 1 1 calc R . .
C24 C -0.2453(6) 0.9307(3) 0.1699(5) 0.079(3) Uani 1 1 d . . .
H24A H -0.2890 0.9282 0.1117 0.119 Uiso 1 1 calc R . .
H24B H -0.2281 0.9572 0.1830 0.119 Uiso 1 1 calc R . .
H24C H -0.2841 0.9211 0.2037 0.119 Uiso 1 1 calc R . .
C25 C -0.1659(6) 0.8677(3) 0.1642(5) 0.072(2) Uani 1 1 d . . .
H25A H -0.0991 0.8542 0.1759 0.108 Uiso 1 1 calc R . .
H25B H -0.2076 0.8659 0.1054 0.108 Uiso 1 1 calc R . .
H25C H -0.2057 0.8567 0.1959 0.108 Uiso 1 1 calc R . .
C26 C 0.1590(5) 0.9739(2) 0.4112(4) 0.0534(17) Uani 1 1 d . . .
H26 H 0.1770 0.9801 0.3617 0.064 Uiso 1 1 calc R . .
C27 C 0.2587(5) 0.9592(2) 0.4766(4) 0.065(2) Uani 1 1 d . . .
H27A H 0.2463 0.9561 0.5283 0.097 Uiso 1 1 calc R . .
H27B H 0.3165 0.9771 0.4844 0.097 Uiso 1 1 calc R . .
H27C H 0.2776 0.9350 0.4591 0.097 Uiso 1 1 calc R . .
C28 C 0.1246(6) 1.0102(2) 0.4406(6) 0.081(3) Uani 1 1 d . . .
H28A H 0.0634 1.0206 0.3966 0.122 Uiso 1 1 calc R . .
H28B H 0.1829 1.0282 0.4553 0.122 Uiso 1 1 calc R . .
H28C H 0.1053 1.0050 0.4887 0.122 Uiso 1 1 calc R . .
C29 C 0.5225(5) 0.95113(17) 0.3442(4) 0.0481(15) Uani 1 1 d . . .
H29 H 0.4500 0.9605 0.3120 0.058 Uiso 1 1 calc R . .
C30 C 0.5299(6) 0.9470(2) 0.4340(4) 0.0613(19) Uani 1 1 d . . .
H30A H 0.4812 0.9273 0.4378 0.092 Uiso 1 1 calc R . .
H30B H 0.5107 0.9708 0.4532 0.092 Uiso 1 1 calc R . .
H30C H 0.6024 0.9402 0.4683 0.092 Uiso 1 1 calc R . .
C31 C 0.6007(6) 0.9803(2) 0.3377(4) 0.065(2) Uani 1 1 d . . .
H31A H 0.6729 0.9712 0.3659 0.098 Uiso 1 1 calc R . .
H31B H 0.5901 1.0037 0.3632 0.098 Uiso 1 1 calc R . .
H31C H 0.5896 0.9848 0.2797 0.098 Uiso 1 1 calc R . .
C32 C 0.5692(4) 0.85765(15) 0.8473(4) 0.0379(12) Uani 1 1 d . . .
H32 H 0.5050 0.8706 0.8391 0.046 Uiso 1 1 calc R . .
C33 C 0.6658(4) 0.86721(14) 0.8997(3) 0.0338(11) Uani 1 1 d . . .
H33 H 0.6832 0.8882 0.9356 0.041 Uiso 1 1 calc R . .
C34 C 0.6826(4) 0.81488(14) 0.8332(3) 0.0289(10) Uani 1 1 d . . .
C35 C 0.8465(4) 0.83869(14) 0.9409(3) 0.0317(11) Uani 1 1 d . . .
H35A H 0.8674 0.8618 0.9742 0.038 Uiso 1 1 calc R . .
H35B H 0.8594 0.8171 0.9789 0.038 Uiso 1 1 calc R . .
C36 C 0.9993(4) 0.85547(15) 0.8977(3) 0.0336(11) Uani 1 1 d . . .
H36 H 1.0262 0.8760 0.9339 0.040 Uiso 1 1 calc R . .
C37 C 1.0406(4) 0.84113(15) 0.8444(3) 0.0354(12) Uani 1 1 d . . .
H37 H 1.1030 0.8494 0.8363 0.043 Uiso 1 1 calc R . .
C38 C 0.8949(4) 0.80774(13) 0.8316(3) 0.0275(10) Uani 1 1 d . . .
C39 C 0.9929(4) 0.78940(16) 0.7410(3) 0.0366(12) Uani 1 1 d . . .
C40 C 1.0386(5) 0.75435(18) 0.7624(4) 0.0480(15) Uani 1 1 d . D .
C41 C 1.0580(5) 0.7337(2) 0.7015(5) 0.062(2) Uani 1 1 d . . .
H41 H 1.0894 0.7096 0.7140 0.074 Uiso 1 1 calc R . .
C42 C 1.0324(5) 0.7478(2) 0.6240(5) 0.066(2) Uani 1 1 d . . .
H42 H 1.0455 0.7332 0.5830 0.080 Uiso 1 1 calc R . .
C43 C 0.9874(5) 0.7831(2) 0.6044(4) 0.0604(19) Uani 1 1 d . . .
H43 H 0.9714 0.7926 0.5503 0.072 Uiso 1 1 calc R . .
C44 C 0.9652(5) 0.80496(18) 0.6629(4) 0.0435(14) Uani 1 1 d . B .
C45 C 0.9109(6) 0.8428(2) 0.6414(4) 0.0544(15) Uani 1 1 d U . .
H45 H 0.8940 0.8521 0.6894 0.065 Uiso 1 1 calc R A 1
C46 C 1.0001(18) 0.8696(7) 0.6282(13) 0.066(4) Uani 0.50 1 d PU B 1
H46A H 1.0647 0.8684 0.6769 0.099 Uiso 0.50 1 calc PR B 1
H46B H 0.9741 0.8954 0.6197 0.099 Uiso 0.50 1 calc PR B 1
H46C H 1.0154 0.8611 0.5801 0.099 Uiso 0.50 1 calc PR B 1
C47 C 0.816(3) 0.8445(11) 0.5685(17) 0.054(4) Uani 0.50 1 d PU B 1
H47A H 0.7877 0.8701 0.5613 0.082 Uiso 0.50 1 calc PR B 1
H47B H 0.7627 0.8272 0.5746 0.082 Uiso 0.50 1 calc PR B 1
H47C H 0.8329 0.8373 0.5203 0.082 Uiso 0.50 1 calc PR B 1
C46A C 0.9784(17) 0.8760(6) 0.6458(12) 0.056(3) Uani 0.50 1 d PU B 2
H46D H 0.9341 0.8985 0.6311 0.084 Uiso 0.50 1 calc PR B 2
H46E H 1.0161 0.8728 0.6075 0.084 Uiso 0.50 1 calc PR B 2
H46F H 1.0296 0.8786 0.7018 0.084 Uiso 0.50 1 calc PR B 2
C47A C 0.816(3) 0.8399(11) 0.5541(17) 0.051(4) Uani 0.50 1 d PU B 2
H47D H 0.7721 0.8179 0.5539 0.077 Uiso 0.50 1 calc PR B 2
H47E H 0.8450 0.8374 0.5103 0.077 Uiso 0.50 1 calc PR B 2
H47F H 0.7721 0.8625 0.5450 0.077 Uiso 0.50 1 calc PR B 2
C51 C 0.4921(4) 0.80608(16) 0.7481(4) 0.0389(13) Uani 1 1 d . . .
C52 C 0.4527(5) 0.77440(17) 0.7758(4) 0.0449(14) Uani 1 1 d . . .
C53 C 0.3610(6) 0.7588(2) 0.7196(5) 0.067(2) Uani 1 1 d . . .
H53 H 0.3297 0.7377 0.7354 0.081 Uiso 1 1 calc R . .
C54 C 0.3148(6) 0.7734(3) 0.6417(5) 0.079(3) Uani 1 1 d . . .
H54 H 0.2525 0.7622 0.6044 0.094 Uiso 1 1 calc R . .
C55 C 0.3584(5) 0.8039(2) 0.6178(4) 0.065(2) Uani 1 1 d . . .
H55 H 0.3252 0.8136 0.5639 0.078 Uiso 1 1 calc R . .
C56 C 0.4493(5) 0.82092(19) 0.6699(4) 0.0492(15) Uani 1 1 d . . .
C57 C 0.4960(5) 0.8547(2) 0.6404(4) 0.0553(17) Uani 1 1 d . . .
H57 H 0.5662 0.8601 0.6837 0.066 Uiso 1 1 calc R . .
C58 C 0.4285(7) 0.8896(2) 0.6311(6) 0.080(2) Uani 1 1 d . . .
H58A H 0.4633 0.9108 0.6153 0.119 Uiso 1 1 calc R . .
H58B H 0.4196 0.8951 0.6834 0.119 Uiso 1 1 calc R . .
H58C H 0.3590 0.8853 0.5886 0.119 Uiso 1 1 calc R . .
C59 C 0.5159(7) 0.8461(3) 0.5613(5) 0.079(3) Uani 1 1 d . . .
H59A H 0.4482 0.8426 0.5164 0.118 Uiso 1 1 calc R . .
H59B H 0.5583 0.8232 0.5685 0.118 Uiso 1 1 calc R . .
H59C H 0.5541 0.8671 0.5483 0.118 Uiso 1 1 calc R . .
C60 C 0.5031(6) 0.75872(19) 0.8610(5) 0.0554(17) Uani 1 1 d . . .
H60 H 0.5812 0.7618 0.8760 0.067 Uiso 1 1 calc R . .
C61 C 0.4832(8) 0.7170(2) 0.8675(6) 0.080(3) Uani 1 1 d . . .
H61A H 0.4080 0.7128 0.8579 0.121 Uiso 1 1 calc R . .
H61B H 0.5258 0.7080 0.9225 0.121 Uiso 1 1 calc R . .
H61C H 0.5028 0.7032 0.8264 0.121 Uiso 1 1 calc R . .
C62 C 0.4731(8) 0.7801(2) 0.9253(5) 0.078(2) Uani 1 1 d . . .
H62A H 0.5046 0.8052 0.9325 0.117 Uiso 1 1 calc R . .
H62B H 0.4994 0.7666 0.9776 0.117 Uiso 1 1 calc R . .
H62C H 0.3959 0.7823 0.9072 0.117 Uiso 1 1 calc R . .
C63 C 1.0721(6) 0.7390(2) 0.8491(5) 0.0692(19) Uani 1 1 d U . .
H63 H 1.0364 0.7541 0.8801 0.083 Uiso 1 1 calc R C 1
C64 C 1.0264(16) 0.6960(6) 0.8407(14) 0.078(4) Uani 0.50 1 d PU D 1
H64A H 0.9496 0.6962 0.8120 0.117 Uiso 0.50 1 calc PR D 1
H64B H 1.0428 0.6851 0.8955 0.117 Uiso 0.50 1 calc PR D 1
H64C H 1.0595 0.6808 0.8094 0.117 Uiso 0.50 1 calc PR D 1
C65 C 1.186(2) 0.7401(5) 0.8941(17) 0.085(4) Uani 0.50 1 d PU D 1
H65A H 1.2008 0.7300 0.9494 0.127 Uiso 0.50 1 calc PR D 1
H65B H 1.2107 0.7661 0.8980 0.127 Uiso 0.50 1 calc PR D 1
H65C H 1.2220 0.7250 0.8652 0.127 Uiso 0.50 1 calc PR D 1
C64A C 1.0733(15) 0.6991(6) 0.8652(13) 0.075(4) Uani 0.50 1 d PU D 2
H64D H 1.0967 0.6948 0.9246 0.113 Uiso 0.50 1 calc PR D 2
H64E H 1.1220 0.6866 0.8431 0.113 Uiso 0.50 1 calc PR D 2
H64F H 1.0019 0.6888 0.8389 0.113 Uiso 0.50 1 calc PR D 2
C65A C 1.193(2) 0.7554(5) 0.8947(17) 0.080(4) Uani 0.50 1 d PU D 2
H65D H 1.1935 0.7825 0.8850 0.119 Uiso 0.50 1 calc PR D 2
H65E H 1.2413 0.7429 0.8724 0.119 Uiso 0.50 1 calc PR D 2
H65F H 1.2156 0.7507 0.9539 0.119 Uiso 0.50 1 calc PR D 2
C80 C 0.3010(6) 0.06212(18) 0.2380(4) 0.0541(16) Uani 1 1 d . . .
H80A H 0.2615 0.0555 0.1800 0.065 Uiso 1 1 calc R . .
H80B H 0.3717 0.0713 0.2418 0.065 Uiso 1 1 calc R . .
Cl1 Cl 0.23434(18) 0.09795(5) 0.26721(14) 0.0777(6) Uani 1 1 d . . .
Cl2 Cl 0.31610(17) 0.02217(5) 0.29840(12) 0.0685(5) Uani 1 1 d . . .

loop_
_atom_site_aniso_label
_atom_site_aniso_U_11
_atom_site_aniso_U_22
_atom_site_aniso_U_33
_atom_site_aniso_U_23
_atom_site_aniso_U_13
_atom_site_aniso_U_12
Al1 0.0301(7) 0.0267(7) 0.0253(7) 0.0031(6) 0.0060(6) -0.0023(6)
Al2 0.0315(7) 0.0223(7) 0.0314(8) -0.0062(6) 0.0023(6) -0.0013(6)
Al3 0.0326(8) 0.0315(8) 0.0386(9) -0.0020(6) 0.0134(7) -0.0001(6)
Br6 0.0498(3) 0.0415(3) 0.0356(3) -0.0053(2) 0.0192(3) 0.0012(3)
Br1 0.0465(3) 0.0300(3) 0.0397(3) -0.0029(2) 0.0069(3) -0.0100(2)
Br2 0.0501(3) 0.0475(3) 0.0323(3) 0.0133(2) 0.0053(3) 0.0005(3)
Br7 0.0380(3) 0.0349(3) 0.0705(4) -0.0121(3) 0.0249(3) -0.0011(2)
Br5 0.0541(4) 0.0566(4) 0.0370(3) 0.0063(3) 0.0200(3) 0.0098(3)
Br8 0.0383(3) 0.0369(3) 0.0829(5) 0.0034(3) 0.0126(3) -0.0084(3)
Br3 0.0513(4) 0.0667(4) 0.0432(4) -0.0272(3) 0.0043(3) -0.0046(3)
Br4 0.0573(4) 0.0350(3) 0.0789(5) 0.0225(3) -0.0015(4) -0.0100(3)
Br9 0.0393(3) 0.0266(3) 0.0310(3) 0.0003(2) 0.0043(2) -0.0057(2)
N1 0.030(2) 0.044(3) 0.023(2) -0.0029(18) 0.0067(17) -0.0040(19)
N2 0.0246(19) 0.0262(19) 0.0169(19) 0.0012(15) 0.0034(15) 0.0040(16)
N3 0.0243(19) 0.0205(18) 0.024(2) -0.0001(15) 0.0081(16) -0.0005(15)
N4 0.026(2) 0.0215(19) 0.025(2) 0.0024(15) 0.0043(16) 0.0003(16)
N5 0.029(2) 0.032(2) 0.033(2) -0.0015(18) 0.0090(18) -0.0010(18)
N6 0.033(2) 0.026(2) 0.027(2) -0.0049(16) 0.0086(18) -0.0035(17)
N7 0.031(2) 0.024(2) 0.026(2) 0.0000(16) 0.0036(17) 0.0005(17)
N8 0.029(2) 0.032(2) 0.029(2) -0.0045(17) 0.0059(18) -0.0004(17)
C1 0.041(3) 0.046(3) 0.030(3) -0.002(2) 0.011(2) 0.012(3)
C2 0.034(3) 0.032(3) 0.032(3) 0.001(2) 0.010(2) 0.008(2)
C3 0.028(2) 0.032(2) 0.017(2) 0.0000(19) 0.0008(19) -0.004(2)
C4 0.024(2) 0.030(2) 0.023(2) 0.0023(19) 0.0053(19) 0.0028(19)
C5 0.033(3) 0.021(2) 0.030(3) 0.0045(19) 0.008(2) -0.0019(19)
C6 0.030(2) 0.026(2) 0.037(3) 0.002(2) 0.011(2) -0.007(2)
C7 0.029(2) 0.019(2) 0.026(2) -0.0007(18) 0.0063(19) -0.0026(18)
C8 0.022(2) 0.024(2) 0.035(3) 0.007(2) 0.003(2) -0.0012(19)
C9 0.028(3) 0.040(3) 0.034(3) 0.009(2) 0.002(2) -0.002(2)
C10 0.032(3) 0.053(4) 0.055(4) 0.022(3) 0.001(3) 0.003(3)
C11 0.034(3) 0.049(4) 0.069(5) 0.030(3) 0.008(3) 0.009(3)
C12 0.048(4) 0.033(3) 0.083(5) 0.015(3) 0.031(4) 0.013(3)
C13 0.033(3) 0.029(3) 0.051(3) 0.003(2) 0.015(2) 0.001(2)
C14 0.054(4) 0.031(3) 0.062(4) -0.005(3) 0.020(3) 0.009(3)
C15 0.067(5) 0.058(4) 0.088(6) -0.024(4) 0.039(4) -0.013(4)
C16 0.082(5) 0.054(4) 0.057(4) -0.009(3) 0.029(4) -0.014(4)
C17 0.041(3) 0.062(4) 0.025(3) 0.006(2) 0.015(2) -0.003(3)
C18 0.049(3) 0.072(4) 0.022(3) 0.000(3) 0.011(3) -0.007(3)
C19 0.077(5) 0.110(6) 0.020(3) 0.003(3) 0.012(3) -0.031(5)
C20 0.097(6) 0.149(9) 0.039(4) 0.002(5) 0.036(4) -0.056(6)
C21 0.084(6) 0.144(8) 0.036(4) -0.009(4) 0.025(4) -0.068(6)
C22 0.059(4) 0.087(5) 0.030(3) -0.003(3) 0.016(3) -0.030(4)
C23 0.047(4) 0.104(6) 0.030(3) -0.003(3) 0.010(3) -0.029(4)
C24 0.068(5) 0.105(7) 0.057(5) -0.009(5) 0.013(4) -0.028(5)
C25 0.060(4) 0.109(7) 0.046(4) -0.014(4) 0.017(3) -0.024(5)
C26 0.053(4) 0.077(5) 0.025(3) -0.003(3) 0.008(3) -0.013(3)
C27 0.052(4) 0.087(5) 0.044(4) -0.021(4) 0.003(3) -0.002(4)
C28 0.064(5) 0.068(5) 0.083(6) 0.001(4) -0.010(4) -0.001(4)
C29 0.050(3) 0.047(3) 0.031(3) -0.002(3) -0.006(3) -0.001(3)
C30 0.057(4) 0.079(5) 0.038(4) -0.014(3) 0.005(3) -0.017(4)
C31 0.089(5) 0.053(4) 0.039(4) -0.002(3) 0.005(4) -0.022(4)
C32 0.034(3) 0.031(3) 0.047(3) -0.006(2) 0.012(2) 0.000(2)
C33 0.038(3) 0.027(2) 0.041(3) -0.006(2) 0.019(2) -0.002(2)
C34 0.030(2) 0.026(2) 0.028(3) 0.0010(19) 0.007(2) -0.001(2)
C35 0.033(3) 0.029(3) 0.032(3) -0.004(2) 0.010(2) -0.003(2)
C36 0.034(3) 0.032(3) 0.031(3) -0.009(2) 0.006(2) -0.011(2)
C37 0.032(3) 0.038(3) 0.034(3) -0.006(2) 0.009(2) -0.009(2)
C38 0.031(2) 0.025(2) 0.022(2) -0.0036(18) 0.004(2) 0.0020(19)
C39 0.028(3) 0.045(3) 0.035(3) -0.016(2) 0.010(2) -0.004(2)
C40 0.036(3) 0.045(3) 0.057(4) -0.012(3) 0.009(3) 0.012(3)
C41 0.049(4) 0.059(4) 0.065(5) -0.023(4) 0.006(3) 0.015(3)
C42 0.050(4) 0.082(5) 0.066(5) -0.043(4) 0.020(4) 0.001(4)
C43 0.051(4) 0.089(5) 0.036(4) -0.018(3) 0.009(3) 0.003(4)
C44 0.038(3) 0.054(4) 0.036(3) -0.014(3) 0.010(2) -0.004(3)
C45 0.067(4) 0.058(3) 0.033(3) -0.002(3) 0.012(3) 0.000(3)
C46 0.070(6) 0.066(7) 0.045(7) 0.007(6) 0.000(5) -0.009(6)
C47 0.060(5) 0.063(7) 0.037(8) -0.003(6) 0.013(5) 0.004(5)
C46A 0.064(7) 0.064(6) 0.037(6) 0.004(5) 0.015(5) 0.000(5)
C47A 0.057(5) 0.060(7) 0.034(7) -0.002(6) 0.013(5) 0.010(5)
C51 0.027(3) 0.043(3) 0.043(3) -0.014(2) 0.008(2) -0.004(2)
C52 0.037(3) 0.040(3) 0.057(4) -0.019(3) 0.016(3) -0.012(3)
C53 0.054(4) 0.065(5) 0.086(6) -0.033(4) 0.030(4) -0.026(4)
C54 0.053(4) 0.104(7) 0.069(6) -0.041(5) 0.008(4) -0.029(5)
C55 0.045(4) 0.087(6) 0.046(4) -0.014(4) -0.005(3) -0.006(4)
C56 0.039(3) 0.061(4) 0.042(3) -0.013(3) 0.008(3) 0.002(3)
C57 0.047(3) 0.072(5) 0.039(3) 0.009(3) 0.004(3) 0.003(3)
C58 0.083(6) 0.074(5) 0.088(6) 0.010(5) 0.037(5) 0.013(5)
C59 0.088(6) 0.100(7) 0.051(5) 0.024(4) 0.027(4) 0.032(5)
C60 0.055(4) 0.048(4) 0.073(5) 0.001(3) 0.034(4) -0.011(3)
C61 0.116(7) 0.044(4) 0.107(7) -0.005(4) 0.071(6) -0.003(4)
C62 0.130(8) 0.045(4) 0.067(5) -0.001(4) 0.044(5) -0.003(5)
C63 0.072(4) 0.057(4) 0.071(4) 0.009(3) 0.017(3) 0.031(4)
C64 0.085(8) 0.057(5) 0.081(8) 0.009(6) 0.015(7) 0.030(6)
C65 0.081(5) 0.069(8) 0.079(7) 0.010(8) -0.002(6) 0.031(6)
C64A 0.075(8) 0.056(5) 0.080(8) 0.009(6) 0.011(7) 0.030(6)
C65A 0.078(5) 0.062(7) 0.076(7) 0.006(8) -0.001(6) 0.026(6)
C80 0.068(4) 0.049(4) 0.041(4) -0.003(3) 0.014(3) 0.003(3)
Cl1 0.0942(14) 0.0544(10) 0.0860(14) 0.0010(9) 0.0339(12) 0.0238(10)
Cl2 0.0851(13) 0.0464(9) 0.0696(12) 0.0133(8) 0.0220(10) 0.0083(9)

loop_
_atom_type_symbol
_atom_type_description
_atom_type_scat_dispersion_real
_atom_type_scat_dispersion_imag
_atom_type_scat_source
C C 0.0181 0.0091 'International Tables Vol C Tables 4.2.6.8 and 6.1.1.4'
H H 0.0000 0.0000 'International Tables Vol C Tables 4.2.6.8 and 6.1.1.4'
N N 0.0311 0.0180 'International Tables Vol C Tables 4.2.6.8 and 6.1.1.4'
Al Al 0.2130 0.2455 'International Tables Vol C Tables 4.2.6.8 and 6.1.1.4'
Br Br -0.6763 1.2805 'International Tables Vol C Tables 4.2.6.8 and 6.1.1.4'
Cl Cl 0.3639 0.7018 'International Tables Vol C Tables 4.2.6.8 and 6.1.1.4'

loop_
_geom_angle_atom_site_label_1
_geom_angle_atom_site_label_2
_geom_angle_atom_site_label_3
_geom_angle
C7 Al1 C3 93.7(2)
C7 Al1 Br2 114.05(15)
C3 Al1 Br2 116.96(15)
C7 Al1 Br1 108.83(15)
C3 Al1 Br1 109.63(14)
Br2 Al1 Br1 112.13(6)
C38 Al2 C34 92.6(2)
C38 Al2 Br3 116.97(16)
C34 Al2 Br3 116.22(16)
C38 Al2 Br4 106.21(15)
C34 Al2 Br4 107.25(16)
Br3 Al2 Br4 115.01(7)
Br5 Al3 Br7 110.39(7)
Br5 Al3 Br8 109.34(7)
Br7 Al3 Br8 109.78(7)
Br5 Al3 Br6 110.17(7)
Br7 Al3 Br6 107.01(7)
Br8 Al3 Br6 110.13(7)
C3 N1 C1 110.9(4)
C3 N1 C17 125.0(5)
C1 N1 C17 124.0(5)
C3 N2 C2 111.7(4)
C3 N2 C4 123.5(4)
C2 N2 C4 124.2(4)
C7 N3 C5 111.2(4)
C7 N3 C4 123.3(4)
C5 N3 C4 125.3(4)
C7 N4 C6 110.4(4)
C7 N4 C8 125.7(4)
C6 N4 C8 123.8(4)
C34 N5 C32 111.0(4)
C34 N5 C51 126.5(4)
C32 N5 C51 122.6(4)
C34 N6 C33 111.1(4)
C34 N6 C35 124.5(4)
C33 N6 C35 124.3(4)
C38 N7 C36 110.9(4)
C38 N7 C35 123.9(4)
C36 N7 C35 125.0(4)
C38 N8 C37 110.4(4)
C38 N8 C39 125.2(4)
C37 N8 C39 124.4(4)
C2 C1 N1 107.4(5)
C2 C1 H1 126.3
N1 C1 H1 126.3
C1 C2 N2 105.7(5)
C1 C2 H2 127.2
N2 C2 H2 127.2
N2 C3 N1 104.4(4)
N2 C3 Al1 117.8(3)
N1 C3 Al1 137.4(4)
N2 C4 N3 110.9(4)
N2 C4 H4A 109.5
N3 C4 H4A 109.5
N2 C4 H4B 109.5
N3 C4 H4B 109.5
H4A C4 H4B 108.0
C6 C5 N3 106.7(4)
C6 C5 H5 126.7
N3 C5 H5 126.7
C5 C6 N4 107.1(4)
C5 C6 H6 126.5
N4 C6 H6 126.5
N3 C7 N4 104.6(4)
N3 C7 Al1 118.3(3)
N4 C7 Al1 136.8(3)
C13 C8 C9 123.9(5)
C13 C8 N4 118.1(5)
C9 C8 N4 117.9(4)
C10 C9 C8 116.3(6)
C10 C9 C29 121.7(5)
C8 C9 C29 122.0(5)
C11 C10 C9 121.2(6)
C11 C10 H10 119.4
C9 C10 H10 119.4
C10 C11 C12 121.2(5)
C10 C11 H11 119.4
C12 C11 H11 119.4
C13 C12 C11 120.4(6)
C13 C12 H12 119.8
C11 C12 H12 119.8
C12 C13 C8 117.0(6)
C12 C13 C14 120.5(5)
C8 C13 C14 122.5(5)
C13 C14 C15 112.6(6)
C13 C14 C16 109.7(6)
C15 C14 C16 111.2(6)
C13 C14 H14 107.7
C15 C14 H14 107.7
C16 C14 H14 107.7
C14 C15 H15A 109.5
C14 C15 H15B 109.5
H15A C15 H15B 109.5
C14 C15 H15C 109.5
H15A C15 H15C 109.5
H15B C15 H15C 109.5
C14 C16 H16A 109.5
C14 C16 H16B 109.5
H16A C16 H16B 109.5
C14 C16 H16C 109.5
H16A C16 H16C 109.5
H16B C16 H16C 109.5
C22 C17 C18 122.8(5)
C22 C17 N1 119.2(5)
C18 C17 N1 117.9(5)
C19 C18 C17 116.6(6)
C19 C18 C26 120.9(6)
C17 C18 C26 122.5(5)
C20 C19 C18 121.0(6)
C20 C19 H19 119.5
C18 C19 H19 119.5
C19 C20 C21 121.1(7)
C19 C20 H20 119.5
C21 C20 H20 119.5
C20 C21 C22 120.4(7)
C20 C21 H21 119.8
C22 C21 H21 119.8
C17 C22 C21 118.1(6)
C17 C22 C23 122.0(6)
C21 C22 C23 119.7(6)
C25 C23 C24 111.4(6)
C25 C23 C22 112.7(7)
C24 C23 C22 109.1(6)
C25 C23 H23 107.8
C24 C23 H23 107.8
C22 C23 H23 107.8
C23 C24 H24A 109.5
C23 C24 H24B 109.5
H24A C24 H24B 109.5
C23 C24 H24C 109.5
H24A C24 H24C 109.5
H24B C24 H24C 109.5
C23 C25 H25A 109.5
C23 C25 H25B 109.5
H25A C25 H25B 109.5
C23 C25 H25C 109.5
H25A C25 H25C 109.5
H25B C25 H25C 109.5
C18 C26 C27 113.0(6)
C18 C26 C28 111.5(6)
C27 C26 C28 109.7(6)
C18 C26 H26 107.4
C27 C26 H26 107.4
C28 C26 H26 107.4
C26 C27 H27A 109.5
C26 C27 H27B 109.5
H27A C27 H27B 109.5
C26 C27 H27C 109.5
H27A C27 H27C 109.5
H27B C27 H27C 109.5
C26 C28 H28A 109.5
C26 C28 H28B 109.5
H28A C28 H28B 109.5
C26 C28 H28C 109.5
H28A C28 H28C 109.5
H28B C28 H28C 109.5
C9 C29 C31 110.5(6)
C9 C29 C30 113.5(5)
C31 C29 C30 110.3(5)
C9 C29 H29 107.4
C31 C29 H29 107.4
C30 C29 H29 107.4
C29 C30 H30A 109.5
C29 C30 H30B 109.5
H30A C30 H30B 109.5
C29 C30 H30C 109.5
H30A C30 H30C 109.5
H30B C30 H30C 109.5
C29 C31 H31A 109.5
C29 C31 H31B 109.5
H31A C31 H31B 109.5
C29 C31 H31C 109.5
H31A C31 H31C 109.5
H31B C31 H31C 109.5
C33 C32 N5 107.0(5)
C33 C32 H32 126.5
N5 C32 H32 126.5
C32 C33 N6 106.2(5)
C32 C33 H33 126.9
N6 C33 H33 126.9
N5 C34 N6 104.7(4)
N5 C34 Al2 135.7(4)
N6 C34 Al2 119.4(4)
N7 C35 N6 110.9(4)
N7 C35 H35A 109.4
N6 C35 H35A 109.4
N7 C35 H35B 109.4
N6 C35 H35B 109.4
H35A C35 H35B 108.0
C37 C36 N7 106.7(4)
C37 C36 H36 126.7
N7 C36 H36 126.7
C36 C37 N8 107.2(5)
C36 C37 H37 126.4
N8 C37 H37 126.4
N8 C38 N7 104.8(4)
N8 C38 Al2 135.0(4)
N7 C38 Al2 120.0(4)
C40 C39 C44 124.2(5)
C40 C39 N8 118.6(5)
C44 C39 N8 117.1(5)
C39 C40 C41 117.3(6)
C39 C40 C63 122.7(6)
C41 C40 C63 119.9(6)
C42 C41 C40 120.6(7)
C42 C41 H41 119.7
C40 C41 H41 119.7
C41 C42 C43 120.9(6)
C41 C42 H42 119.5
C43 C42 H42 119.5
C42 C43 C44 121.0(7)
C42 C43 H43 119.5
C44 C43 H43 119.5
C39 C44 C43 116.0(6)
C39 C44 C45 122.3(5)
C43 C44 C45 121.7(6)
C47 C45 C46A 111(2)
C47 C45 C44 117.0(16)
C46A C45 C44 117.5(10)
C47 C45 C47A 10(3)
C46A C45 C47A 111.9(18)
C44 C45 C47A 109.4(14)
C47 C45 C46 108.9(19)
C46A C45 C46 19.6(11)
C44 C45 C46 103.9(10)
C47A C45 C46 106.9(18)
C47 C45 H45 108.9
C46A C45 H45 90.5
C44 C45 H45 108.9
C47A C45 H45 118.0
C46 C45 H45 108.9
C45 C46 H46A 109.5
C45 C46 H46B 109.5
H46A C46 H46B 109.5
C45 C46 H46C 109.5
H46A C46 H46C 109.5
H46B C46 H46C 109.5
C45 C47 H47A 109.5
C45 C47 H47B 109.5
H47A C47 H47B 109.5
C45 C47 H47C 109.5
H47A C47 H47C 109.5
H47B C47 H47C 109.5
C45 C46A H46D 109.5
C45 C46A H46E 109.5
H46D C46A H46E 109.5
C45 C46A H46F 109.5
H46D C46A H46F 109.5
H46E C46A H46F 109.5
C45 C47A H47D 109.5
C45 C47A H47E 109.5
H47D C47A H47E 109.5
C45 C47A H47F 109.5
H47D C47A H47F 109.5
H47E C47A H47F 109.5
C56 C51 C52 124.7(5)
C56 C51 N5 118.2(5)
C52 C51 N5 117.0(5)
C53 C52 C51 115.4(7)
C53 C52 C60 121.6(6)
C51 C52 C60 122.9(5)
C54 C53 C52 121.4(7)
C54 C53 H53 119.3
C52 C53 H53 119.3
C55 C54 C53 120.3(7)
C55 C54 H54 119.9
C53 C54 H54 119.9
C54 C55 C56 121.8(7)
C54 C55 H55 119.1
C56 C55 H55 119.1
C51 C56 C55 116.3(7)
C51 C56 C57 123.6(5)
C55 C56 C57 120.1(6)
C58 C57 C59 111.0(6)
C58 C57 C56 112.2(6)
C59 C57 C56 111.8(6)
C58 C57 H57 107.2
C59 C57 H57 107.2
C56 C57 H57 107.2
C57 C58 H58A 109.5
C57 C58 H58B 109.5
H58A C58 H58B 109.5
C57 C58 H58C 109.5
H58A C58 H58C 109.5
H58B C58 H58C 109.5
C57 C59 H59A 109.5
C57 C59 H59B 109.5
H59A C59 H59B 109.5
C57 C59 H59C 109.5
H59A C59 H59C 109.5
H59B C59 H59C 109.5
C52 C60 C62 113.2(6)
C52 C60 C61 114.0(7)
C62 C60 C61 109.5(6)
C52 C60 H60 106.5
C62 C60 H60 106.5
C61 C60 H60 106.5
C60 C61 H61A 109.5
C60 C61 H61B 109.5
H61A C61 H61B 109.5
C60 C61 H61C 109.5
H61A C61 H61C 109.5
H61B C61 H61C 109.5
C60 C62 H62A 109.5
C60 C62 H62B 109.5
H62A C62 H62B 109.5
C60 C62 H62C 109.5
H62A C62 H62C 109.5
H62B C62 H62C 109.5
C64A C63 C65 89.1(11)
C64A C63 C40 121.7(11)
C65 C63 C40 114.4(13)
C64A C63 C64 22.7(9)
C65 C63 C64 111.3(11)
C40 C63 C64 106.1(10)
C64A C63 C65A 108.3(11)
C65 C63 C65A 19.3(10)
C40 C63 C65A 104.3(11)
C64 C63 C65A 130.6(10)
C64A C63 H63 113.5
C65 C63 H63 108.3
C40 C63 H63 108.3
C64 C63 H63 108.3
C65A C63 H63 97.7
C63 C64 H64A 109.5
C63 C64 H64B 109.5
H64A C64 H64B 109.5
C63 C64 H64C 109.5
H64A C64 H64C 109.5
H64B C64 H64C 109.5
C63 C65 H65A 109.5
C63 C65 H65B 109.5
H65A C65 H65B 109.5
C63 C65 H65C 109.5
H65A C65 H65C 109.5
H65B C65 H65C 109.5
C63 C64A H64D 109.5
C63 C64A H64E 109.5
H64D C64A H64E 109.5
C63 C64A H64F 109.5
H64D C64A H64F 109.5
H64E C64A H64F 109.5
C63 C65A H65D 109.5
C63 C65A H65E 109.5
H65D C65A H65E 109.5
C63 C65A H65F 109.5
H65D C65A H65F 109.5
H65E C65A H65F 109.5
Cl2 C80 Cl1 112.8(4)
Cl2 C80 H80A 109.0
Cl1 C80 H80A 109.0
Cl2 C80 H80B 109.0
Cl1 C80 H80B 109.0
H80A C80 H80B 107.8

loop_
_geom_bond_atom_site_label_1
_geom_bond_atom_site_label_2
_geom_bond_distance
Al1 C7 2.018(5)
Al1 C3 2.027(5)
Al1 Br2 2.2611(15)
Al1 Br1 2.2708(15)
Al2 C38 1.998(5)
Al2 C34 2.001(5)
Al2 Br3 2.2485(16)
Al2 Br4 2.2743(17)
Al3 Br5 2.2853(17)
Al3 Br7 2.2987(16)
Al3 Br8 2.2990(17)
Al3 Br6 2.3024(17)
N1 C3 1.353(7)
N1 C1 1.358(7)
N1 C17 1.450(7)
N2 C3 1.343(6)
N2 C2 1.370(6)
N2 C4 1.454(6)
N3 C7 1.348(6)
N3 C5 1.370(6)
N3 C4 1.464(6)
N4 C7 1.352(6)
N4 C6 1.378(6)
N4 C8 1.453(6)
N5 C34 1.337(7)
N5 C32 1.377(7)
N5 C51 1.457(7)
N6 C34 1.355(6)
N6 C33 1.374(7)
N6 C35 1.459(7)
N7 C38 1.357(6)
N7 C36 1.375(6)
N7 C35 1.453(6)
N8 C38 1.353(7)
N8 C37 1.382(7)
N8 C39 1.442(6)
C1 C2 1.352(8)
C1 H1 0.9500
C2 H2 0.9500
C4 H4A 0.9900
C4 H4B 0.9900
C5 C6 1.339(7)
C5 H5 0.9500
C6 H6 0.9500
C8 C13 1.392(8)
C8 C9 1.409(8)
C9 C10 1.385(8)
C9 C29 1.506(8)
C10 C11 1.369(10)
C10 H10 0.9500
C11 C12 1.393(10)
C11 H11 0.9500
C12 C13 1.384(8)
C12 H12 0.9500
C13 C14 1.514(9)
C14 C15 1.520(9)
C14 C16 1.532(9)
C14 H14 1.0000
C15 H15A 0.9800
C15 H15B 0.9800
C15 H15C 0.9800
C16 H16A 0.9800
C16 H16B 0.9800
C16 H16C 0.9800
C17 C22 1.375(9)
C17 C18 1.406(8)
C18 C19 1.390(9)
C18 C26 1.511(9)
C19 C20 1.365(11)
C19 H19 0.9500
C20 C21 1.370(11)
C20 H20 0.9500
C21 C22 1.382(9)
C21 H21 0.9500
C22 C23 1.543(9)
C23 C25 1.508(11)
C23 C24 1.528(12)
C23 H23 1.0000
C24 H24A 0.9800
C24 H24B 0.9800
C24 H24C 0.9800
C25 H25A 0.9800
C25 H25B 0.9800
C25 H25C 0.9800
C26 C27 1.517(9)
C26 C28 1.522(11)
C26 H26 1.0000
C27 H27A 0.9800
C27 H27B 0.9800
C27 H27C 0.9800
C28 H28A 0.9800
C28 H28B 0.9800
C28 H28C 0.9800
C29 C31 1.515(9)
C29 C30 1.539(9)
C29 H29 1.0000
C30 H30A 0.9800
C30 H30B 0.9800
C30 H30C 0.9800
C31 H31A 0.9800
C31 H31B 0.9800
C31 H31C 0.9800
C32 C33 1.346(8)
C32 H32 0.9500
C33 H33 0.9500
C35 H35A 0.9900
C35 H35B 0.9900
C36 C37 1.343(8)
C36 H36 0.9500
C37 H37 0.9500
C39 C40 1.386(8)
C39 C44 1.392(9)
C40 C41 1.390(9)
C40 C63 1.516(10)
C41 C42 1.365(11)
C41 H41 0.9500
C42 C43 1.387(11)
C42 H42 0.9500
C43 C44 1.397(9)
C43 H43 0.9500
C44 C45 1.518(9)
C45 C47 1.45(3)
C45 C46A 1.48(2)
C45 C47A 1.61(3)
C45 C46 1.62(2)
C45 H45 1.0000
C46 H46A 0.9800
C46 H46B 0.9800
C46 H46C 0.9800
C47 H47A 0.9800
C47 H47B 0.9800
C47 H47C 0.9800
C46A H46D 0.9800
C46A H46E 0.9800
C46A H46F 0.9800
C47A H47D 0.9800
C47A H47E 0.9800
C47A H47F 0.9800
C51 C56 1.383(9)
C51 C52 1.406(9)
C52 C53 1.395(9)
C52 C60 1.503(10)
C53 C54 1.379(12)
C53 H53 0.9500
C54 C55 1.371(12)
C54 H54 0.9500
C55 C56 1.384(9)
C55 H55 0.9500
C56 C57 1.529(10)
C57 C58 1.518(10)
C57 C59 1.526(10)
C57 H57 1.0000
C58 H58A 0.9800
C58 H58B 0.9800
C58 H58C 0.9800
C59 H59A 0.9800
C59 H59B 0.9800
C59 H59C 0.9800
C60 C62 1.525(10)
C60 C61 1.526(9)
C60 H60 1.0000
C61 H61A 0.9800
C61 H61B 0.9800
C61 H61C 0.9800
C62 H62A 0.9800
C62 H62B 0.9800
C62 H62C 0.9800
C63 C64A 1.45(2)
C63 C65 1.46(3)
C63 C64 1.64(2)
C63 C65A 1.65(3)
C63 H63 1.0000
C64 H64A 0.9800
C64 H64B 0.9800
C64 H64C 0.9800
C65 H65A 0.9800
C65 H65B 0.9800
C65 H65C 0.9800
C64A H64D 0.9800
C64A H64E 0.9800
C64A H64F 0.9800
C65A H65D 0.9800
C65A H65E 0.9800
C65A H65F 0.9800
C80 Cl2 1.740(7)
C80 Cl1 1.740(7)
C80 H80A 0.9900
C80 H80B 0.9900
